data_4301410
loop_
_publ_author_name
'Maravanji S. Balakrishna'
'Ramalingam Venkateswaran'
'Joel T. Mague'

_publ_section_title
;
An Acyclic Dimer of Cyclodiphosphazane {tBuHN(tBuNP)2OCH2}2 Containing
Alkoxo and Amido Functionalities: Synthesis, Derivatization, Bi- (PdII,
RhI), and Tetranuclear (PdII, AuI, RhIAuI) Transition Metal Complexes
;
_journal_name_full 'Inorganic Chemistry'
_journal_page_first 1398
_journal_page_last 1406
_journal_paper_doi 10.1021/ic801256h
_journal_volume 48
_journal_year 2009
_chemical_formula_moiety 'C26 H60 N6 O2 P4 Se4'
_chemical_formula_sum 'C26 H60 N6 O2 P4 Se4'
_chemical_formula_weight 928.52
_chemical_name_systematic
; 
 1,2-Bis(1,3-di-tert-butyl-4-tert-butylamino-2,4-
diselenoxo-2\l^5^,4\l^5^[1,3,2,4]diazadiphosphetidin-
2-oxy)ethane 
;
_space_group_IT_number 2
_symmetry_cell_setting triclinic
_symmetry_space_group_name_Hall '-P 1'
_symmetry_space_group_name_H-M 'P -1'
_atom_sites_solution_hydrogens geom
_atom_sites_solution_primary direct
_atom_sites_solution_secondary difmap
_audit_creation_method SHELXL-97
_cell_angle_alpha 106.096(2)
_cell_angle_beta 95.848(2)
_cell_angle_gamma 95.696(2)
_cell_formula_units_Z 3
_cell_length_a 9.830(1)
_cell_length_b 17.953(2)
_cell_length_c 18.240(2)
_cell_measurement_reflns_used 7534
_cell_measurement_temperature 100(2)
_cell_measurement_theta_max 28.54
_cell_measurement_theta_min 2.53
_cell_volume 3049.2(6)
_computing_cell_refinement 'Bruker SMART (Bruker-AXS, 2000)'
_computing_data_collection 'Bruker SMART (Bruker-AXS, 2000)'
_computing_data_reduction 'Bruker SAINT+ (Bruker-AXS, 2004)'
_computing_molecular_graphics 'Bruker SHELXTL (Bruker-AXS, 2000a)'
_computing_publication_material 'Bruker SHELXTL (Bruker-AXS, 2000a)'
_computing_structure_refinement 'SHELXL-97 (Sheldrick, 1997)'
_computing_structure_solution 'SHELXS-97 (Sheldrick, 1997)'
_diffrn_ambient_temperature 100(2)
_diffrn_measured_fraction_theta_full 0.970
_diffrn_measured_fraction_theta_max 0.970
_diffrn_measurement_device_type 'Bruker-AXS Smart APEX CCD area detector'
_diffrn_measurement_method 'phi and omega scans'
_diffrn_radiation_monochromator graphite
_diffrn_radiation_source 'fine-focus sealed tube'
_diffrn_radiation_type MoK\a
_diffrn_radiation_wavelength 0.71073
_diffrn_reflns_av_R_equivalents 0.0316
_diffrn_reflns_av_sigmaI/netI 0.0326
_diffrn_reflns_limit_h_max 13
_diffrn_reflns_limit_h_min -13
_diffrn_reflns_limit_k_max 23
_diffrn_reflns_limit_k_min -24
_diffrn_reflns_limit_l_max 24
_diffrn_reflns_limit_l_min -24
_diffrn_reflns_number 54612
_diffrn_reflns_theta_full 28.66
_diffrn_reflns_theta_max 28.66
_diffrn_reflns_theta_min 2.10
_exptl_absorpt_coefficient_mu 3.798
_exptl_absorpt_correction_T_max 0.7026
_exptl_absorpt_correction_T_min 0.5158
_exptl_absorpt_correction_type multi-scan
_exptl_absorpt_process_details 'SADABS (Sheldrick, 2002)'
_exptl_crystal_colour Colorless
_exptl_crystal_density_diffrn 1.517
_exptl_crystal_density_method 'not measured'
_exptl_crystal_description Plate
_exptl_crystal_F_000 1410
_exptl_crystal_size_max 0.27
_exptl_crystal_size_mid 0.19
_exptl_crystal_size_min 0.10
_refine_diff_density_max 0.748
_refine_diff_density_min -0.383
_refine_diff_density_rms 0.081
_refine_ls_extinction_method none
_refine_ls_goodness_of_fit_ref 1.037
_refine_ls_hydrogen_treatment constr
_refine_ls_matrix_type full
_refine_ls_number_parameters 608
_refine_ls_number_reflns 15240
_refine_ls_number_restraints 5
_refine_ls_restrained_S_all 1.042
_refine_ls_R_factor_all 0.0358
_refine_ls_R_factor_gt 0.0282
_refine_ls_shift/su_max 0.002
_refine_ls_shift/su_mean 0.000
_refine_ls_structure_factor_coef Fsqd
_refine_ls_weighting_details 'calc w=1/[\s^2^(Fo^2^)+(0.0297P)^2^+1.4966P] where P=(Fo^2^+2Fc^2^)/3'
_refine_ls_weighting_scheme calc
_refine_ls_wR_factor_gt 0.0641
_refine_ls_wR_factor_ref 0.0665
_reflns_number_gt 13173
_reflns_number_total 15240
_reflns_threshold_expression >2\s(I)
_cod_duplicate_entry 4301404
_cod_data_source_file ic801256h_si_002_2.cif
_cod_data_source_block msb236
_cod_depositor_comments
;
The following automatic conversions were performed:
'_symmetry_cell_setting' value 'Triclinic' changed to 'triclinic'
according to '/home/saulius/struct/CIF-dictionaries/cif_core.dic'
dictionary named 'cif_core.dic' version 2.4.1 from 2010-06-29.

Automatic conversion script
Id: cif_fix_enum 1527 2010-12-29 10:47:43Z saulius 
;
_cod_original_cell_volume 3049.1(7)
_cod_database_code 4301410

loop_
_symmetry_equiv_pos_as_xyz
'x, y, z'
'-x, -y, -z'

loop_
_atom_site_label
_atom_site_type_symbol
_atom_site_fract_x
_atom_site_fract_y
_atom_site_fract_z
_atom_site_U_iso_or_equiv
_atom_site_adp_type
_atom_site_occupancy
_atom_site_symmetry_multiplicity
_atom_site_calc_flag
_atom_site_refinement_flags
_atom_site_disorder_assembly
_atom_site_disorder_group
Se1 Se 0.94377(2) 0.488855(12) 0.125738(13) 0.02070(5) Uani 1 1 d . . .
Se2 Se 1.27288(3) 0.36213(3) 0.27700(2) 0.02168(8) Uani 0.8562(13) 1 d PD A 1
Se3 Se 1.02372(4) -0.08990(3) 0.05678(2) 0.01862(9) Uani 0.8562(13) 1 d PD A 1
Se2A Se 1.2778(2) 0.33320(16) 0.26489(14) 0.02168(8) Uani 0.1438(13) 1 d PD A 2
Se3A Se 1.0584(2) -0.06154(16) 0.07475(13) 0.01862(9) Uani 0.1438(13) 1 d PD A 2
Se4 Se 0.69856(2) -0.194077(12) 0.185266(11) 0.01826(5) Uani 1 1 d . . .
P1 P 0.95480(5) 0.37070(3) 0.10939(3) 0.01331(10) Uani 1 1 d . A .
P2 P 1.11451(5) 0.31063(3) 0.18532(3) 0.01558(10) Uani 1 1 d D . .
P3 P 0.96228(5) -0.02379(3) 0.16009(3) 0.01574(10) Uani 1 1 d D . .
P4 P 0.79214(5) -0.07793(3) 0.23064(3) 0.01219(10) Uani 1 1 d . A .
O1 O 1.09344(15) 0.21754(9) 0.16167(9) 0.0221(3) Uani 1 1 d D A .
O2 O 1.03149(15) 0.06446(9) 0.18854(9) 0.0240(3) Uani 1 1 d D A .
N1 N 0.95567(17) 0.33515(10) 0.18704(9) 0.0150(3) Uani 1 1 d . A .
N2 N 1.11038(16) 0.33790(9) 0.10490(9) 0.0137(3) Uani 1 1 d . A .
N3 N 0.84717(17) 0.31148(10) 0.03825(10) 0.0177(3) Uani 1 1 d . . .
H3N H 0.8682 0.2619 0.0320 0.021 Uiso 1 1 d R A .
N4 N 0.96652(16) -0.05977(9) 0.23592(9) 0.0130(3) Uani 1 1 d . A .
N5 N 0.79450(16) -0.02241(10) 0.16860(9) 0.0142(3) Uani 1 1 d . A .
N6 N 0.73088(17) -0.03954(10) 0.30990(9) 0.0151(3) Uani 1 1 d . . .
H6N H 0.6700 -0.0699 0.3204 0.018 Uiso 1 1 d R A .
C1 C 0.8626(2) 0.34048(13) 0.24730(12) 0.0195(4) Uani 1 1 d . . .
C2 C 0.8997(3) 0.41853(14) 0.30976(13) 0.0290(5) Uani 1 1 d . A .
H2A H 0.9945 0.4225 0.3345 0.044 Uiso 1 1 calc R . .
H2B H 0.8363 0.4219 0.3483 0.044 Uiso 1 1 calc R . .
H2C H 0.8922 0.4614 0.2866 0.044 Uiso 1 1 calc R . .
C3 C 0.7140(2) 0.33177(15) 0.20915(13) 0.0264(5) Uani 1 1 d . A .
H3A H 0.7026 0.3749 0.1869 0.040 Uiso 1 1 calc R . .
H3B H 0.6511 0.3329 0.2477 0.040 Uiso 1 1 calc R . .
H3C H 0.6928 0.2819 0.1684 0.040 Uiso 1 1 calc R . .
C4 C 0.8825(2) 0.27298(14) 0.28183(13) 0.0252(5) Uani 1 1 d . A .
H4A H 0.8589 0.2231 0.2412 0.038 Uiso 1 1 calc R . .
H4B H 0.8224 0.2746 0.3218 0.038 Uiso 1 1 calc R . .
H4C H 0.9789 0.2781 0.3046 0.038 Uiso 1 1 calc R . .
C5 C 1.2227(2) 0.34939(12) 0.05833(11) 0.0158(4) Uani 1 1 d . . .
C6 C 1.3036(2) 0.27998(12) 0.05031(13) 0.0219(4) Uani 1 1 d . A .
H6A H 1.3531 0.2828 0.1006 0.033 Uiso 1 1 calc R . .
H6B H 1.3699 0.2814 0.0139 0.033 Uiso 1 1 calc R . .
H6C H 1.2397 0.2312 0.0312 0.033 Uiso 1 1 calc R . .
C7 C 1.3147(2) 0.42707(12) 0.09779(13) 0.0219(4) Uani 1 1 d . A .
H7A H 1.2584 0.4700 0.1050 0.033 Uiso 1 1 calc R . .
H7B H 1.3856 0.4350 0.0657 0.033 Uiso 1 1 calc R . .
H7C H 1.3589 0.4259 0.1480 0.033 Uiso 1 1 calc R . .
C8 C 1.1572(2) 0.34962(14) -0.02085(12) 0.0236(5) Uani 1 1 d . A .
H8A H 1.0993 0.2995 -0.0461 0.035 Uiso 1 1 calc R . .
H8B H 1.2298 0.3573 -0.0521 0.035 Uiso 1 1 calc R . .
H8C H 1.1003 0.3922 -0.0153 0.035 Uiso 1 1 calc R . .
C9 C 0.7388(2) 0.32115(14) -0.02119(12) 0.0217(4) Uani 1 1 d . A .
C10 C 0.6357(2) 0.37275(16) 0.01597(14) 0.0299(5) Uani 1 1 d . . .
H10A H 0.6817 0.4264 0.0391 0.045 Uiso 1 1 calc R A .
H10B H 0.5996 0.3527 0.0560 0.045 Uiso 1 1 calc R . .
H10C H 0.5594 0.3722 -0.0233 0.045 Uiso 1 1 calc R . .
C11 C 0.6661(2) 0.23886(15) -0.06140(15) 0.0327(6) Uani 1 1 d . . .
H11A H 0.5965 0.2404 -0.1033 0.049 Uiso 1 1 calc R A .
H11B H 0.6212 0.2181 -0.0243 0.049 Uiso 1 1 calc R . .
H11C H 0.7338 0.2051 -0.0825 0.049 Uiso 1 1 calc R . .
C12 C 0.8038(2) 0.35583(15) -0.07898(13) 0.0263(5) Uani 1 1 d . . .
H12A H 0.8509 0.4086 -0.0524 0.039 Uiso 1 1 calc R A .
H12B H 0.7316 0.3583 -0.1191 0.039 Uiso 1 1 calc R . .
H12C H 0.8706 0.3228 -0.1025 0.039 Uiso 1 1 calc R . .
C13 C 1.1930(2) 0.17536(15) 0.19322(17) 0.0225(5) Uani 0.8562(13) 1 d PD A 1
H13A H 1.1931 0.1866 0.2495 0.027 Uiso 0.8562(13) 1 calc PR A 1
H13B H 1.2870 0.1917 0.1835 0.027 Uiso 0.8562(13) 1 calc PR A 1
C14 C 1.1507(2) 0.08995(15) 0.15415(16) 0.0216(5) Uani 0.8562(13) 1 d PD A 1
H14A H 1.1249 0.0808 0.0982 0.026 Uiso 0.8562(13) 1 calc PR A 1
H14B H 1.2278 0.0602 0.1618 0.026 Uiso 0.8562(13) 1 calc PR A 1
C13A C 1.1632(15) 0.1500(8) 0.1421(9) 0.0225(5) Uani 0.1438(13) 1 d PD A 2
H13C H 1.2595 0.1648 0.1349 0.027 Uiso 0.1438(13) 1 calc PR A 2
H13D H 1.1156 0.1119 0.0939 0.027 Uiso 0.1438(13) 1 calc PR A 2
C14A C 1.1602(13) 0.1163(8) 0.2068(9) 0.0216(5) Uani 0.1438(13) 1 d PD A 2
H14C H 1.2395 0.0871 0.2108 0.026 Uiso 0.1438(13) 1 calc PR A 2
H14D H 1.1627 0.1577 0.2560 0.026 Uiso 0.1438(13) 1 calc PR A 2
C15 C 1.0799(2) -0.09709(12) 0.26748(12) 0.0171(4) Uani 1 1 d . . .
C16 C 1.0770(2) -0.18211(12) 0.22052(13) 0.0235(5) Uani 1 1 d . A .
H16A H 0.9925 -0.2130 0.2257 0.035 Uiso 1 1 calc R . .
H16B H 1.1575 -0.2029 0.2395 0.035 Uiso 1 1 calc R . .
H16C H 1.0790 -0.1850 0.1662 0.035 Uiso 1 1 calc R . .
C17 C 1.0628(3) -0.09167(16) 0.35063(13) 0.0305(5) Uani 1 1 d . A .
H17A H 0.9706 -0.1167 0.3527 0.046 Uiso 1 1 calc R . .
H17B H 1.0740 -0.0366 0.3811 0.046 Uiso 1 1 calc R . .
H17C H 1.1327 -0.1182 0.3717 0.046 Uiso 1 1 calc R . .
C18 C 1.2171(2) -0.05015(13) 0.26479(14) 0.0250(5) Uani 1 1 d . A .
H18A H 1.2930 -0.0703 0.2891 0.038 Uiso 1 1 calc R . .
H18B H 1.2168 0.0050 0.2925 0.038 Uiso 1 1 calc R . .
H18C H 1.2293 -0.0551 0.2111 0.038 Uiso 1 1 calc R . .
C19 C 0.6812(2) -0.00847(12) 0.11407(12) 0.0181(4) Uani 1 1 d . . .
C20 C 0.7321(2) 0.06544(14) 0.09416(14) 0.0271(5) Uani 1 1 d . A .
H20A H 0.7516 0.1095 0.1413 0.041 Uiso 1 1 calc R . .
H20B H 0.6609 0.0763 0.0583 0.041 Uiso 1 1 calc R . .
H20C H 0.8164 0.0581 0.0702 0.041 Uiso 1 1 calc R . .
C21 C 0.6476(2) -0.07788(14) 0.04111(13) 0.0266(5) Uani 1 1 d . A .
H21A H 0.7294 -0.0842 0.0145 0.040 Uiso 1 1 calc R . .
H21B H 0.5719 -0.0683 0.0070 0.040 Uiso 1 1 calc R . .
H21C H 0.6200 -0.1256 0.0551 0.040 Uiso 1 1 calc R . .
C22 C 0.5538(2) 0.00243(16) 0.15477(13) 0.0281(5) Uani 1 1 d . A .
H22A H 0.5283 -0.0437 0.1718 0.042 Uiso 1 1 calc R . .
H22B H 0.4774 0.0090 0.1192 0.042 Uiso 1 1 calc R . .
H22C H 0.5738 0.0490 0.1996 0.042 Uiso 1 1 calc R . .
C23 C 0.7449(2) 0.03907(12) 0.36818(11) 0.0168(4) Uani 1 1 d . A .
C24 C 0.8074(2) 0.03211(13) 0.44602(12) 0.0234(5) Uani 1 1 d . . .
H24A H 0.7504 -0.0088 0.4596 0.035 Uiso 1 1 calc R A .
H24B H 0.8105 0.0822 0.4856 0.035 Uiso 1 1 calc R . .
H24C H 0.9011 0.0185 0.4427 0.035 Uiso 1 1 calc R . .
C25 C 0.6006(2) 0.06204(13) 0.37531(13) 0.0229(4) Uani 1 1 d . . .
H25A H 0.5592 0.0666 0.3258 0.034 Uiso 1 1 calc R A .
H25B H 0.6065 0.1124 0.4149 0.034 Uiso 1 1 calc R . .
H25C H 0.5434 0.0219 0.3898 0.034 Uiso 1 1 calc R . .
C26 C 0.8354(2) 0.09978(13) 0.34436(13) 0.0247(5) Uani 1 1 d . . .
H26A H 0.9277 0.0842 0.3402 0.037 Uiso 1 1 calc R A .
H26B H 0.8423 0.1507 0.3831 0.037 Uiso 1 1 calc R . .
H26C H 0.7945 0.1036 0.2944 0.037 Uiso 1 1 calc R . .
Se5 Se 0.47497(2) 0.850102(11) 0.389419(12) 0.01681(5) Uani 1 1 d . . .
Se6 Se 0.41734(2) 0.715391(13) 0.597658(13) 0.02361(5) Uani 1 1 d . . .
P5 P 0.52046(5) 0.73764(3) 0.38726(3) 0.01182(9) Uani 1 1 d . . .
P6 P 0.49164(5) 0.67629(3) 0.49321(3) 0.01397(10) Uani 1 1 d . . .
O3 O 0.53773(15) 0.59187(8) 0.48035(8) 0.0203(3) Uani 1 1 d . . .
N7 N 0.61784(16) 0.72851(9) 0.46616(9) 0.0128(3) Uani 1 1 d . . .
N8 N 0.40071(16) 0.67670(9) 0.41033(10) 0.0141(3) Uani 1 1 d . . .
N9 N 0.57473(17) 0.69789(10) 0.30610(9) 0.0159(3) Uani 1 1 d . . .
H9N H 0.5857 0.7320 0.2801 0.019 Uiso 1 1 d R . .
C27 C 0.7509(2) 0.77400(12) 0.51094(12) 0.0177(4) Uani 1 1 d . . .
C28 C 0.7227(3) 0.84248(15) 0.57663(14) 0.0333(6) Uani 1 1 d . . .
H28A H 0.6687 0.8766 0.5554 0.050 Uiso 1 1 calc R . .
H28B H 0.8104 0.8724 0.6047 0.050 Uiso 1 1 calc R . .
H28C H 0.6708 0.8224 0.6118 0.050 Uiso 1 1 calc R . .
C29 C 0.8299(2) 0.71814(15) 0.54155(15) 0.0305(5) Uani 1 1 d . . .
H29A H 0.7775 0.6989 0.5770 0.046 Uiso 1 1 calc R . .
H29B H 0.9199 0.7455 0.5689 0.046 Uiso 1 1 calc R . .
H29C H 0.8435 0.6739 0.4985 0.046 Uiso 1 1 calc R . .
C30 C 0.8323(2) 0.80678(12) 0.45751(12) 0.0197(4) Uani 1 1 d . . .
H30A H 0.8485 0.7638 0.4141 0.029 Uiso 1 1 calc R . .
H30B H 0.9210 0.8350 0.4859 0.029 Uiso 1 1 calc R . .
H30C H 0.7798 0.8427 0.4382 0.029 Uiso 1 1 calc R . .
C31 C 0.2491(2) 0.65616(12) 0.38266(13) 0.0216(4) Uani 1 1 d . . .
C32 C 0.2012(2) 0.58001(13) 0.40002(16) 0.0304(5) Uani 1 1 d . . .
H32A H 0.2510 0.5385 0.3727 0.046 Uiso 1 1 calc R . .
H32B H 0.1019 0.5653 0.3830 0.046 Uiso 1 1 calc R . .
H32C H 0.2199 0.5874 0.4556 0.046 Uiso 1 1 calc R . .
C33 C 0.1713(2) 0.72111(14) 0.42449(16) 0.0306(5) Uani 1 1 d . . .
H33A H 0.1845 0.7266 0.4798 0.046 Uiso 1 1 calc R . .
H33B H 0.0727 0.7079 0.4047 0.046 Uiso 1 1 calc R . .
H33C H 0.2066 0.7705 0.4158 0.046 Uiso 1 1 calc R . .
C34 C 0.2264(2) 0.64489(15) 0.29607(14) 0.0302(5) Uani 1 1 d . . .
H34A H 0.2615 0.6934 0.2855 0.045 Uiso 1 1 calc R . .
H34B H 0.1276 0.6316 0.2771 0.045 Uiso 1 1 calc R . .
H34C H 0.2757 0.6025 0.2699 0.045 Uiso 1 1 calc R . .
C35 C 0.6273(2) 0.62198(12) 0.26989(11) 0.0177(4) Uani 1 1 d . . .
C36 C 0.7848(2) 0.63468(14) 0.28445(15) 0.0317(6) Uani 1 1 d . . .
H36A H 0.8195 0.6809 0.2698 0.048 Uiso 1 1 calc R . .
H36B H 0.8204 0.5887 0.2537 0.048 Uiso 1 1 calc R . .
H36C H 0.8157 0.6426 0.3392 0.048 Uiso 1 1 calc R . .
C37 C 0.5789(2) 0.60108(13) 0.18394(12) 0.0238(5) Uani 1 1 d . . .
H37A H 0.4778 0.5933 0.1748 0.036 Uiso 1 1 calc R . .
H37B H 0.6136 0.5528 0.1575 0.036 Uiso 1 1 calc R . .
H37C H 0.6142 0.6436 0.1641 0.036 Uiso 1 1 calc R . .
C38 C 0.5725(3) 0.55636(13) 0.30116(14) 0.0290(5) Uani 1 1 d . . .
H38A H 0.6077 0.5689 0.3560 0.043 Uiso 1 1 calc R . .
H38B H 0.6030 0.5074 0.2731 0.043 Uiso 1 1 calc R . .
H38C H 0.4714 0.5505 0.2945 0.043 Uiso 1 1 calc R . .
C39 C 0.5109(3) 0.54007(13) 0.52627(13) 0.0292(5) Uani 1 1 d . . .
H39A H 0.4279 0.5515 0.5516 0.035 Uiso 1 1 calc R . .
H39B H 0.5903 0.5464 0.5666 0.035 Uiso 1 1 calc R . .

loop_
_atom_site_aniso_label
_atom_site_aniso_U_11
_atom_site_aniso_U_22
_atom_site_aniso_U_33
_atom_site_aniso_U_23
_atom_site_aniso_U_13
_atom_site_aniso_U_12
Se1 0.02565(11) 0.01318(10) 0.02652(11) 0.00781(9) 0.00938(8) 0.00611(8)
Se2 0.02104(12) 0.0228(2) 0.01829(15) 0.00506(16) -0.00278(10) -0.00280(14)
Se3 0.02409(16) 0.0203(2) 0.01418(15) 0.00644(15) 0.00694(12) 0.00744(15)
Se2A 0.02104(12) 0.0228(2) 0.01829(15) 0.00506(16) -0.00278(10) -0.00280(14)
Se3A 0.02409(16) 0.0203(2) 0.01418(15) 0.00644(15) 0.00694(12) 0.00744(15)
Se4 0.02338(10) 0.01337(10) 0.01581(10) 0.00224(8) 0.00395(8) -0.00366(8)
P1 0.0133(2) 0.0124(2) 0.0159(2) 0.0060(2) 0.00426(18) 0.00209(18)
P2 0.0143(2) 0.0168(3) 0.0179(2) 0.0088(2) 0.00311(19) 0.00126(19)
P3 0.0148(2) 0.0183(3) 0.0196(3) 0.0127(2) 0.00518(19) 0.00460(19)
P4 0.0138(2) 0.0115(2) 0.0117(2) 0.00442(19) 0.00213(17) 0.00032(18)
O1 0.0243(8) 0.0164(8) 0.0319(8) 0.0136(7) 0.0095(6) 0.0068(6)
O2 0.0185(7) 0.0207(8) 0.0375(9) 0.0175(7) 0.0038(6) -0.0013(6)
N1 0.0148(8) 0.0159(8) 0.0169(8) 0.0075(7) 0.0053(6) 0.0026(6)
N2 0.0118(7) 0.0137(8) 0.0173(8) 0.0067(7) 0.0037(6) 0.0015(6)
N3 0.0154(8) 0.0150(9) 0.0225(9) 0.0066(7) -0.0005(7) 0.0015(6)
N4 0.0133(7) 0.0126(8) 0.0151(8) 0.0072(7) 0.0022(6) 0.0024(6)
N5 0.0137(8) 0.0170(8) 0.0148(8) 0.0091(7) 0.0022(6) 0.0025(6)
N6 0.0184(8) 0.0121(8) 0.0150(8) 0.0044(7) 0.0052(6) -0.0016(6)
C1 0.0196(10) 0.0220(11) 0.0203(10) 0.0094(9) 0.0081(8) 0.0037(8)
C2 0.0372(13) 0.0262(13) 0.0237(12) 0.0040(10) 0.0130(10) 0.0047(10)
C3 0.0188(10) 0.0397(14) 0.0270(12) 0.0162(11) 0.0106(9) 0.0069(9)
C4 0.0282(12) 0.0285(12) 0.0255(11) 0.0164(10) 0.0106(9) 0.0039(9)
C5 0.0134(9) 0.0153(10) 0.0197(10) 0.0051(8) 0.0068(7) 0.0013(7)
C6 0.0186(10) 0.0180(11) 0.0315(12) 0.0083(9) 0.0090(9) 0.0051(8)
C7 0.0190(10) 0.0170(11) 0.0297(12) 0.0063(9) 0.0083(8) -0.0013(8)
C8 0.0217(10) 0.0329(13) 0.0201(10) 0.0115(10) 0.0082(8) 0.0052(9)
C9 0.0138(9) 0.0302(12) 0.0227(11) 0.0108(9) 0.0006(8) 0.0032(8)
C10 0.0182(11) 0.0469(15) 0.0271(12) 0.0122(11) 0.0038(9) 0.0118(10)
C11 0.0188(11) 0.0389(15) 0.0347(13) 0.0085(11) -0.0071(9) -0.0062(10)
C12 0.0235(11) 0.0383(14) 0.0217(11) 0.0139(10) 0.0039(9) 0.0098(10)
C13 0.0139(11) 0.0200(13) 0.0368(15) 0.0159(12) -0.0011(10) 0.0004(9)
C14 0.0172(11) 0.0186(13) 0.0358(15) 0.0153(12) 0.0114(11) 0.0044(9)
C13A 0.0139(11) 0.0200(13) 0.0368(15) 0.0159(12) -0.0011(10) 0.0004(9)
C14A 0.0172(11) 0.0186(13) 0.0358(15) 0.0153(12) 0.0114(11) 0.0044(9)
C15 0.0174(9) 0.0191(10) 0.0183(10) 0.0097(8) 0.0017(7) 0.0065(8)
C16 0.0258(11) 0.0175(11) 0.0291(12) 0.0079(9) 0.0044(9) 0.0075(9)
C17 0.0361(13) 0.0448(15) 0.0197(11) 0.0181(11) 0.0055(9) 0.0205(11)
C18 0.0184(10) 0.0234(12) 0.0347(13) 0.0118(10) -0.0015(9) 0.0046(9)
C19 0.0179(10) 0.0221(11) 0.0169(10) 0.0092(8) 0.0004(7) 0.0061(8)
C20 0.0280(12) 0.0302(13) 0.0286(12) 0.0187(10) -0.0021(9) 0.0057(10)
C21 0.0267(12) 0.0309(13) 0.0196(11) 0.0055(10) -0.0044(9) 0.0046(9)
C22 0.0174(10) 0.0456(15) 0.0258(12) 0.0155(11) 0.0029(9) 0.0116(10)
C23 0.0224(10) 0.0122(9) 0.0153(9) 0.0033(8) 0.0036(8) 0.0008(8)
C24 0.0312(12) 0.0203(11) 0.0169(10) 0.0028(9) 0.0012(8) 0.0049(9)
C25 0.0270(11) 0.0180(11) 0.0233(11) 0.0031(9) 0.0066(9) 0.0064(9)
C26 0.0324(12) 0.0155(11) 0.0235(11) 0.0021(9) 0.0079(9) -0.0036(9)
Se5 0.01943(10) 0.01153(10) 0.02314(10) 0.00864(8) 0.00647(8) 0.00521(7)
Se6 0.03374(12) 0.01944(11) 0.02243(11) 0.00884(9) 0.01587(9) 0.00578(9)
P5 0.0127(2) 0.0093(2) 0.0148(2) 0.00504(19) 0.00311(17) 0.00205(17)
P6 0.0163(2) 0.0105(2) 0.0174(2) 0.0068(2) 0.00549(18) 0.00200(18)
O3 0.0278(8) 0.0140(7) 0.0258(8) 0.0129(6) 0.0112(6) 0.0067(6)
N7 0.0131(7) 0.0114(8) 0.0152(8) 0.0062(6) 0.0024(6) -0.0001(6)
N8 0.0112(7) 0.0116(8) 0.0207(8) 0.0069(7) 0.0025(6) 0.0002(6)
N9 0.0235(9) 0.0121(8) 0.0148(8) 0.0064(7) 0.0059(6) 0.0046(7)
C27 0.0135(9) 0.0207(11) 0.0171(10) 0.0047(8) -0.0008(7) -0.0013(8)
C28 0.0268(12) 0.0336(14) 0.0269(12) -0.0079(11) 0.0042(9) -0.0075(10)
C29 0.0199(11) 0.0418(15) 0.0364(13) 0.0260(12) -0.0035(9) 0.0007(10)
C30 0.0162(9) 0.0176(10) 0.0245(11) 0.0065(9) 0.0026(8) -0.0015(8)
C31 0.0124(9) 0.0164(10) 0.0344(12) 0.0065(9) -0.0001(8) 0.0002(8)
C32 0.0197(11) 0.0194(12) 0.0511(16) 0.0116(11) 0.0031(10) -0.0052(9)
C33 0.0165(10) 0.0240(12) 0.0527(16) 0.0108(11) 0.0081(10) 0.0061(9)
C34 0.0222(11) 0.0289(13) 0.0350(13) 0.0072(11) -0.0082(10) 0.0010(9)
C35 0.0246(10) 0.0128(10) 0.0156(10) 0.0020(8) 0.0048(8) 0.0062(8)
C36 0.0285(12) 0.0252(12) 0.0354(13) -0.0033(11) 0.0026(10) 0.0118(10)
C37 0.0336(12) 0.0171(11) 0.0187(11) 0.0031(9) 0.0033(9) 0.0005(9)
C38 0.0469(15) 0.0179(11) 0.0281(12) 0.0087(10) 0.0168(11) 0.0140(10)
C39 0.0554(16) 0.0148(11) 0.0218(11) 0.0119(9) 0.0066(10) 0.0047(10)

loop_
_atom_type_symbol
_atom_type_description
_atom_type_scat_dispersion_real
_atom_type_scat_dispersion_imag
_atom_type_scat_source
C C 0.0033 0.0016 'International Tables Vol C Tables 4.2.6.8 and 6.1.1.4'
H H 0.0000 0.0000 'International Tables Vol C Tables 4.2.6.8 and 6.1.1.4'
N N 0.0061 0.0033 'International Tables Vol C Tables 4.2.6.8 and 6.1.1.4'
O O 0.0106 0.0060 'International Tables Vol C Tables 4.2.6.8 and 6.1.1.4'
P P 0.1023 0.0942 'International Tables Vol C Tables 4.2.6.8 and 6.1.1.4'
Se Se -0.0929 2.2259 'International Tables Vol C Tables 4.2.6.8 and 6.1.1.4'

loop_
_geom_angle_atom_site_label_1
_geom_angle_atom_site_label_2
_geom_angle_atom_site_label_3
_geom_angle
_geom_angle_site_symmetry_1
_geom_angle_site_symmetry_3
_geom_angle_publ_flag
N3 P1 N2 107.44(9) . . ?
N3 P1 N1 108.68(9) . . ?
N2 P1 N1 82.71(8) . . ?
N3 P1 Se1 115.31(6) . . ?
N2 P1 Se1 119.28(6) . . ?
N1 P1 Se1 118.81(6) . . ?
O1 P2 N1 104.79(8) . . ?
O1 P2 N2 108.16(8) . . ?
N1 P2 N2 84.79(8) . . ?
O1 P2 Se2A 99.85(10) . . ?
N1 P2 Se2A 132.93(10) . . ?
N2 P2 Se2A 124.26(9) . . ?
O1 P2 Se2 113.32(6) . . ?
N1 P2 Se2 121.93(7) . . ?
N2 P2 Se2 119.94(6) . . ?
O2 P3 N5 106.22(8) . . ?
O2 P3 N4 108.73(8) . . ?
N5 P3 N4 84.41(8) . . ?
O2 P3 Se3A 99.61(11) . . ?
N5 P3 Se3A 132.89(10) . . ?
N4 P3 Se3A 123.39(8) . . ?
O2 P3 Se3 114.13(7) . . ?
N5 P3 Se3 120.16(6) . . ?
N4 P3 Se3 119.20(6) . . ?
N6 P4 N4 114.89(8) . . ?
N6 P4 N5 114.83(9) . . ?
N4 P4 N5 82.89(8) . . ?
N6 P4 Se4 108.21(6) . . ?
N4 P4 Se4 117.92(6) . . ?
N5 P4 Se4 116.60(6) . . ?
C13A O1 P2 143.9(6) . . ?
C13 O1 P2 120.83(15) . . ?
C14A O2 P3 145.2(6) . . ?
C14 O2 P3 120.16(15) . . ?
C1 N1 P2 130.27(13) . . ?
C1 N1 P1 132.51(13) . . ?
P2 N1 P1 95.88(9) . . ?
C5 N2 P2 130.31(13) . . ?
C5 N2 P1 131.57(13) . . ?
P2 N2 P1 96.24(8) . . ?
C9 N3 P1 135.33(15) . . ?
C9 N3 H3N 116.1 . . ?
P1 N3 H3N 108.2 . . ?
C15 N4 P3 127.92(13) . . ?
C15 N4 P4 131.16(13) . . ?
P3 N4 P4 94.96(8) . . ?
C19 N5 P3 128.87(13) . . ?
C19 N5 P4 131.18(13) . . ?
P3 N5 P4 95.06(8) . . ?
C23 N6 P4 137.01(14) . . ?
C23 N6 H6N 108.9 . . ?
P4 N6 H6N 113.9 . . ?
N1 C1 C2 110.21(17) . . ?
N1 C1 C3 108.50(17) . . ?
C2 C1 C3 110.66(19) . . ?
N1 C1 C4 107.21(16) . . ?
C2 C1 C4 110.05(19) . . ?
C3 C1 C4 110.14(18) . . ?
C1 C2 H2A 109.5 . . ?
C1 C2 H2B 109.5 . . ?
H2A C2 H2B 109.5 . . ?
C1 C2 H2C 109.5 . . ?
H2A C2 H2C 109.5 . . ?
H2B C2 H2C 109.5 . . ?
C1 C3 H3A 109.5 . . ?
C1 C3 H3B 109.5 . . ?
H3A C3 H3B 109.5 . . ?
C1 C3 H3C 109.5 . . ?
H3A C3 H3C 109.5 . . ?
H3B C3 H3C 109.5 . . ?
C1 C4 H4A 109.5 . . ?
C1 C4 H4B 109.5 . . ?
H4A C4 H4B 109.5 . . ?
C1 C4 H4C 109.5 . . ?
H4A C4 H4C 109.5 . . ?
H4B C4 H4C 109.5 . . ?
N2 C5 C8 108.49(16) . . ?
N2 C5 C6 107.00(16) . . ?
C8 C5 C6 109.57(17) . . ?
N2 C5 C7 110.19(16) . . ?
C8 C5 C7 109.83(17) . . ?
C6 C5 C7 111.68(17) . . ?
C5 C6 H6A 109.5 . . ?
C5 C6 H6B 109.5 . . ?
H6A C6 H6B 109.5 . . ?
C5 C6 H6C 109.5 . . ?
H6A C6 H6C 109.5 . . ?
H6B C6 H6C 109.5 . . ?
C5 C7 H7A 109.5 . . ?
C5 C7 H7B 109.5 . . ?
H7A C7 H7B 109.5 . . ?
C5 C7 H7C 109.5 . . ?
H7A C7 H7C 109.5 . . ?
H7B C7 H7C 109.5 . . ?
C5 C8 H8A 109.5 . . ?
C5 C8 H8B 109.5 . . ?
H8A C8 H8B 109.5 . . ?
C5 C8 H8C 109.5 . . ?
H8A C8 H8C 109.5 . . ?
H8B C8 H8C 109.5 . . ?
N3 C9 C11 104.96(18) . . ?
N3 C9 C10 111.28(18) . . ?
C11 C9 C10 109.77(19) . . ?
N3 C9 C12 110.99(17) . . ?
C11 C9 C12 110.15(19) . . ?
C10 C9 C12 109.61(19) . . ?
C9 C10 H10A 109.5 . . ?
C9 C10 H10B 109.5 . . ?
H10A C10 H10B 109.5 . . ?
C9 C10 H10C 109.5 . . ?
H10A C10 H10C 109.5 . . ?
H10B C10 H10C 109.5 . . ?
C9 C11 H11A 109.5 . . ?
C9 C11 H11B 109.5 . . ?
H11A C11 H11B 109.5 . . ?
C9 C11 H11C 109.5 . . ?
H11A C11 H11C 109.5 . . ?
H11B C11 H11C 109.5 . . ?
C9 C12 H12A 109.5 . . ?
C9 C12 H12B 109.5 . . ?
H12A C12 H12B 109.5 . . ?
C9 C12 H12C 109.5 . . ?
H12A C12 H12C 109.5 . . ?
H12B C12 H12C 109.5 . . ?
O1 C13 C14 107.35(19) . . ?
O1 C13 H13A 110.2 . . ?
C14 C13 H13A 110.2 . . ?
O1 C13 H13B 110.2 . . ?
C14 C13 H13B 110.2 . . ?
H13A C13 H13B 108.5 . . ?
O2 C14 C13 107.5(2) . . ?
O2 C14 H14A 110.2 . . ?
C13 C14 H14A 110.2 . . ?
O2 C14 H14B 110.2 . . ?
C13 C14 H14B 110.2 . . ?
H14A C14 H14B 108.5 . . ?
O1 C13A C14A 106.1(11) . . ?
O1 C13A H13C 110.5 . . ?
C14A C13A H13C 110.5 . . ?
O1 C13A H13D 110.5 . . ?
C14A C13A H13D 110.5 . . ?
H13C C13A H13D 108.7 . . ?
O2 C14A C13A 104.4(11) . . ?
O2 C14A H14C 110.9 . . ?
C13A C14A H14C 110.9 . . ?
O2 C14A H14D 110.9 . . ?
C13A C14A H14D 110.9 . . ?
H14C C14A H14D 108.9 . . ?
N4 C15 C17 107.89(16) . . ?
N4 C15 C16 111.72(16) . . ?
C17 C15 C16 110.53(18) . . ?
N4 C15 C18 107.47(16) . . ?
C17 C15 C18 109.61(19) . . ?
C16 C15 C18 109.54(18) . . ?
C15 C16 H16A 109.5 . . ?
C15 C16 H16B 109.5 . . ?
H16A C16 H16B 109.5 . . ?
C15 C16 H16C 109.5 . . ?
H16A C16 H16C 109.5 . . ?
H16B C16 H16C 109.5 . . ?
C15 C17 H17A 109.5 . . ?
C15 C17 H17B 109.5 . . ?
H17A C17 H17B 109.5 . . ?
C15 C17 H17C 109.5 . . ?
H17A C17 H17C 109.5 . . ?
H17B C17 H17C 109.5 . . ?
C15 C18 H18A 109.5 . . ?
C15 C18 H18B 109.5 . . ?
H18A C18 H18B 109.5 . . ?
C15 C18 H18C 109.5 . . ?
H18A C18 H18C 109.5 . . ?
H18B C18 H18C 109.5 . . ?
N5 C19 C22 108.30(16) . . ?
N5 C19 C20 107.05(16) . . ?
C22 C19 C20 110.72(19) . . ?
N5 C19 C21 110.71(16) . . ?
C22 C19 C21 109.66(19) . . ?
C20 C19 C21 110.36(18) . . ?
C19 C20 H20A 109.5 . . ?
C19 C20 H20B 109.5 . . ?
H20A C20 H20B 109.5 . . ?
C19 C20 H20C 109.5 . . ?
H20A C20 H20C 109.5 . . ?
H20B C20 H20C 109.5 . . ?
C19 C21 H21A 109.5 . . ?
C19 C21 H21B 109.5 . . ?
H21A C21 H21B 109.5 . . ?
C19 C21 H21C 109.5 . . ?
H21A C21 H21C 109.5 . . ?
H21B C21 H21C 109.5 . . ?
C19 C22 H22A 109.5 . . ?
C19 C22 H22B 109.5 . . ?
H22A C22 H22B 109.5 . . ?
C19 C22 H22C 109.5 . . ?
H22A C22 H22C 109.5 . . ?
H22B C22 H22C 109.5 . . ?
N6 C23 C26 111.05(16) . . ?
N6 C23 C25 107.78(16) . . ?
C26 C23 C25 110.60(18) . . ?
N6 C23 C24 108.53(16) . . ?
C26 C23 C24 110.29(18) . . ?
C25 C23 C24 108.51(17) . . ?
C23 C24 H24A 109.5 . . ?
C23 C24 H24B 109.5 . . ?
H24A C24 H24B 109.5 . . ?
C23 C24 H24C 109.5 . . ?
H24A C24 H24C 109.5 . . ?
H24B C24 H24C 109.5 . . ?
C23 C25 H25A 109.5 . . ?
C23 C25 H25B 109.5 . . ?
H25A C25 H25B 109.5 . . ?
C23 C25 H25C 109.5 . . ?
H25A C25 H25C 109.5 . . ?
H25B C25 H25C 109.5 . . ?
C23 C26 H26A 109.5 . . ?
C23 C26 H26B 109.5 . . ?
H26A C26 H26B 109.5 . . ?
C23 C26 H26C 109.5 . . ?
H26A C26 H26C 109.5 . . ?
H26B C26 H26C 109.5 . . ?
N9 P5 N8 112.75(9) . . ?
N9 P5 N7 114.44(8) . . ?
N8 P5 N7 83.42(8) . . ?
N9 P5 Se5 108.97(6) . . ?
N8 P5 Se5 118.18(6) . . ?
N7 P5 Se5 117.36(6) . . ?
O3 P6 N7 105.09(8) . . ?
O3 P6 N8 107.09(8) . . ?
N7 P6 N8 84.57(8) . . ?
O3 P6 Se6 112.19(6) . . ?
N7 P6 Se6 122.79(6) . . ?
N8 P6 Se6 121.30(6) . . ?
C39 O3 P6 126.07(14) . . ?
C27 N7 P6 130.30(13) . . ?
C27 N7 P5 131.13(13) . . ?
P6 N7 P5 95.54(8) . . ?
C31 N8 P6 130.45(14) . . ?
C31 N8 P5 130.14(14) . . ?
P6 N8 P5 95.87(8) . . ?
C35 N9 P5 135.94(14) . . ?
C35 N9 H9N 113.0 . . ?
P5 N9 H9N 110.4 . . ?
N7 C27 C29 107.47(17) . . ?
N7 C27 C30 108.94(16) . . ?
C29 C27 C30 110.52(18) . . ?
N7 C27 C28 110.30(17) . . ?
C29 C27 C28 111.18(19) . . ?
C30 C27 C28 108.41(19) . . ?
C27 C28 H28A 109.5 . . ?
C27 C28 H28B 109.5 . . ?
H28A C28 H28B 109.5 . . ?
C27 C28 H28C 109.5 . . ?
H28A C28 H28C 109.5 . . ?
H28B C28 H28C 109.5 . . ?
C27 C29 H29A 109.5 . . ?
C27 C29 H29B 109.5 . . ?
H29A C29 H29B 109.5 . . ?
C27 C29 H29C 109.5 . . ?
H29A C29 H29C 109.5 . . ?
H29B C29 H29C 109.5 . . ?
C27 C30 H30A 109.5 . . ?
C27 C30 H30B 109.5 . . ?
H30A C30 H30B 109.5 . . ?
C27 C30 H30C 109.5 . . ?
H30A C30 H30C 109.5 . . ?
H30B C30 H30C 109.5 . . ?
N8 C31 C34 108.50(18) . . ?
N8 C31 C33 110.13(17) . . ?
C34 C31 C33 110.41(19) . . ?
N8 C31 C32 107.60(17) . . ?
C34 C31 C32 110.28(19) . . ?
C33 C31 C32 109.9(2) . . ?
C31 C32 H32A 109.5 . . ?
C31 C32 H32B 109.5 . . ?
H32A C32 H32B 109.5 . . ?
C31 C32 H32C 109.5 . . ?
H32A C32 H32C 109.5 . . ?
H32B C32 H32C 109.5 . . ?
C31 C33 H33A 109.5 . . ?
C31 C33 H33B 109.5 . . ?
H33A C33 H33B 109.5 . . ?
C31 C33 H33C 109.5 . . ?
H33A C33 H33C 109.5 . . ?
H33B C33 H33C 109.5 . . ?
C31 C34 H34A 109.5 . . ?
C31 C34 H34B 109.5 . . ?
H34A C34 H34B 109.5 . . ?
C31 C34 H34C 109.5 . . ?
H34A C34 H34C 109.5 . . ?
H34B C34 H34C 109.5 . . ?
N9 C35 C38 112.37(17) . . ?
N9 C35 C37 106.37(16) . . ?
C38 C35 C37 109.79(18) . . ?
N9 C35 C36 108.86(17) . . ?
C38 C35 C36 109.68(19) . . ?
C37 C35 C36 109.70(18) . . ?
C35 C36 H36A 109.5 . . ?
C35 C36 H36B 109.5 . . ?
H36A C36 H36B 109.5 . . ?
C35 C36 H36C 109.5 . . ?
H36A C36 H36C 109.5 . . ?
H36B C36 H36C 109.5 . . ?
C35 C37 H37A 109.5 . . ?
C35 C37 H37B 109.5 . . ?
H37A C37 H37B 109.5 . . ?
C35 C37 H37C 109.5 . . ?
H37A C37 H37C 109.5 . . ?
H37B C37 H37C 109.5 . . ?
C35 C38 H38A 109.5 . . ?
C35 C38 H38B 109.5 . . ?
H38A C38 H38B 109.5 . . ?
C35 C38 H38C 109.5 . . ?
H38A C38 H38C 109.5 . . ?
H38B C38 H38C 109.5 . . ?
O3 C39 C39 106.9(2) . 2_666 ?
O3 C39 H39A 110.3 . . ?
C39 C39 H39A 110.3 2_666 . ?
O3 C39 H39B 110.3 . . ?
C39 C39 H39B 110.3 2_666 . ?
H39A C39 H39B 108.6 . . ?

loop_
_geom_bond_atom_site_label_1
_geom_bond_atom_site_label_2
_geom_bond_distance
_geom_bond_site_symmetry_2
_geom_bond_publ_flag
Se1 P1 2.0740(6) . ?
Se2 P2 2.0979(6) . ?
Se3 P3 2.1114(7) . ?
Se2A P2 1.979(2) . ?
Se3A P3 1.902(2) . ?
Se4 P4 2.0943(6) . ?
P1 N3 1.6326(17) . ?
P1 N2 1.6942(16) . ?
P1 N1 1.7070(17) . ?
P2 O1 1.5922(15) . ?
P2 N1 1.6648(17) . ?
P2 N2 1.6682(17) . ?
P3 O2 1.5813(16) . ?
P3 N5 1.6743(17) . ?
P3 N4 1.6796(16) . ?
P4 N6 1.6233(17) . ?
P4 N4 1.7006(16) . ?
P4 N5 1.7032(16) . ?
O1 C13A 1.429(12) . ?
O1 C13 1.462(3) . ?
O2 C14A 1.445(12) . ?
O2 C14 1.476(3) . ?
N1 C1 1.489(3) . ?
N2 C5 1.492(2) . ?
N3 C9 1.499(2) . ?
N3 H3N 0.9129 . ?
N4 C15 1.501(2) . ?
N5 C19 1.503(2) . ?
N6 C23 1.497(3) . ?
N6 H6N 0.8415 . ?
C1 C2 1.524(3) . ?
C1 C3 1.527(3) . ?
C1 C4 1.532(3) . ?
C2 H2A 0.9800 . ?
C2 H2B 0.9800 . ?
C2 H2C 0.9800 . ?
C3 H3A 0.9800 . ?
C3 H3B 0.9800 . ?
C3 H3C 0.9800 . ?
C4 H4A 0.9800 . ?
C4 H4B 0.9800 . ?
C4 H4C 0.9800 . ?
C5 C8 1.521(3) . ?
C5 C6 1.525(3) . ?
C5 C7 1.530(3) . ?
C6 H6A 0.9800 . ?
C6 H6B 0.9800 . ?
C6 H6C 0.9800 . ?
C7 H7A 0.9800 . ?
C7 H7B 0.9800 . ?
C7 H7C 0.9800 . ?
C8 H8A 0.9800 . ?
C8 H8B 0.9800 . ?
C8 H8C 0.9800 . ?
C9 C11 1.521(3) . ?
C9 C10 1.524(3) . ?
C9 C12 1.526(3) . ?
C10 H10A 0.9800 . ?
C10 H10B 0.9800 . ?
C10 H10C 0.9800 . ?
C11 H11A 0.9800 . ?
C11 H11B 0.9800 . ?
C11 H11C 0.9800 . ?
C12 H12A 0.9800 . ?
C12 H12B 0.9800 . ?
C12 H12C 0.9800 . ?
C13 C14 1.497(4) . ?
C13 H13A 0.9900 . ?
C13 H13B 0.9900 . ?
C14 H14A 0.9900 . ?
C14 H14B 0.9900 . ?
C13A C14A 1.469(15) . ?
C13A H13C 0.9900 . ?
C13A H13D 0.9900 . ?
C14A H14C 0.9900 . ?
C14A H14D 0.9900 . ?
C15 C17 1.520(3) . ?
C15 C16 1.525(3) . ?
C15 C18 1.530(3) . ?
C16 H16A 0.9800 . ?
C16 H16B 0.9800 . ?
C16 H16C 0.9800 . ?
C17 H17A 0.9800 . ?
C17 H17B 0.9800 . ?
C17 H17C 0.9800 . ?
C18 H18A 0.9800 . ?
C18 H18B 0.9800 . ?
C18 H18C 0.9800 . ?
C19 C22 1.521(3) . ?
C19 C20 1.522(3) . ?
C19 C21 1.531(3) . ?
C20 H20A 0.9800 . ?
C20 H20B 0.9800 . ?
C20 H20C 0.9800 . ?
C21 H21A 0.9800 . ?
C21 H21B 0.9800 . ?
C21 H21C 0.9800 . ?
C22 H22A 0.9800 . ?
C22 H22B 0.9800 . ?
C22 H22C 0.9800 . ?
C23 C26 1.522(3) . ?
C23 C25 1.524(3) . ?
C23 C24 1.531(3) . ?
C24 H24A 0.9800 . ?
C24 H24B 0.9800 . ?
C24 H24C 0.9800 . ?
C25 H25A 0.9800 . ?
C25 H25B 0.9800 . ?
C25 H25C 0.9800 . ?
C26 H26A 0.9800 . ?
C26 H26B 0.9800 . ?
C26 H26C 0.9800 . ?
Se5 P5 2.1017(6) . ?
Se6 P6 2.0735(6) . ?
P5 N9 1.6236(17) . ?
P5 N8 1.6911(17) . ?
P5 N7 1.7016(16) . ?
P5 P6 2.5015(7) . ?
P6 O3 1.5867(15) . ?
P6 N7 1.6767(17) . ?
P6 N8 1.6783(17) . ?
O3 C39 1.437(3) . ?
N7 C27 1.499(2) . ?
N8 C31 1.498(2) . ?
N9 C35 1.507(2) . ?
N9 H9N 0.8773 . ?
C27 C29 1.516(3) . ?
C27 C30 1.523(3) . ?
C27 C28 1.531(3) . ?
C28 H28A 0.9800 . ?
C28 H28B 0.9800 . ?
C28 H28C 0.9800 . ?
C29 H29A 0.9800 . ?
C29 H29B 0.9800 . ?
C29 H29C 0.9800 . ?
C30 H30A 0.9800 . ?
C30 H30B 0.9800 . ?
C30 H30C 0.9800 . ?
C31 C34 1.525(3) . ?
C31 C33 1.527(3) . ?
C31 C32 1.528(3) . ?
C32 H32A 0.9800 . ?
C32 H32B 0.9800 . ?
C32 H32C 0.9800 . ?
C33 H33A 0.9800 . ?
C33 H33B 0.9800 . ?
C33 H33C 0.9800 . ?
C34 H34A 0.9800 . ?
C34 H34B 0.9800 . ?
C34 H34C 0.9800 . ?
C35 C38 1.521(3) . ?
C35 C37 1.520(3) . ?
C35 C36 1.528(3) . ?
C36 H36A 0.9800 . ?
C36 H36B 0.9800 . ?
C36 H36C 0.9800 . ?
C37 H37A 0.9800 . ?
C37 H37B 0.9800 . ?
C37 H37C 0.9800 . ?
C38 H38A 0.9800 . ?
C38 H38B 0.9800 . ?
C38 H38C 0.9800 . ?
C39 C39 1.472(4) 2_666 ?
C39 H39A 0.9900 . ?
C39 H39B 0.9900 . ?
